data_2222135
loop_
_publ_author_name
'Cui, Li-Jing'
'Xu, Hai-Jun'
'Pan, Ke-Ji'

_publ_section_title
;
 2-(3-Pyridinio)benzimidazolium pentachloridoantimonate(III)
 monohydrate
;
_journal_coeditor_code RZ2324
_journal_issue 6
_journal_name_full 'Acta Crystallographica Section E'
_journal_page_first m674
_journal_paper_doi 10.1107/S1600536809018935
_journal_volume 65
_journal_year 2009
_chemical_formula_iupac '(C12 H11 N3) [Sb Cl5], H2 O'
_chemical_formula_moiety 'C12 H11 N3 2+, Cl5 Sb 2-, H2 O'
_chemical_formula_sum 'C12 H13 Cl5 N3 O Sb'
_chemical_formula_weight 514.25
_chemical_name_systematic
;
2-(3-Pyridinio)benzimidazolium pentachloridoantimonate(III) monohydrate
;
_space_group_IT_number 14
_symmetry_cell_setting monoclinic
_symmetry_space_group_name_Hall '-P 2ybc'
_symmetry_space_group_name_H-M 'P 1 21/c 1'
_atom_sites_solution_hydrogens geom
_atom_sites_solution_primary direct
_atom_sites_solution_secondary difmap
_audit_creation_method SHELXL-97
_cell_angle_alpha 90.00
_cell_angle_beta 102.27(3)
_cell_angle_gamma 90.00
_cell_formula_units_Z 4
_cell_length_a 9.2619(19)
_cell_length_b 13.425(3)
_cell_length_c 14.380(3)
_cell_measurement_reflns_used 1647
_cell_measurement_temperature 293(2)
_cell_measurement_theta_max 27.57
_cell_measurement_theta_min 3.03
_cell_volume 1747.2(7)
_computing_cell_refinement 'CrystalClear (Rigaku, 2005)'
_computing_data_collection 'CrystalClear (Rigaku, 2005)'
_computing_data_reduction 'CrystalClear (Rigaku, 2005)'
_computing_molecular_graphics 'SHELXTL (Sheldrick, 2008)'
_computing_publication_material 'SHELXL97 (Sheldrick, 2008)'
_computing_structure_refinement 'SHELXL97 (Sheldrick, 2008)'
_computing_structure_solution 'SHELXS97 (Sheldrick, 2008)'
_diffrn_ambient_temperature 293(2)
_diffrn_detector_area_resol_mean 13.6612
_diffrn_measured_fraction_theta_full 0.994
_diffrn_measured_fraction_theta_max 0.994
_diffrn_measurement_device_type 'Rigaku SCXmini'
_diffrn_measurement_method \w
_diffrn_radiation_monochromator graphite
_diffrn_radiation_source 'fine-focus sealed tube'
_diffrn_radiation_type MoK\a
_diffrn_radiation_wavelength 0.71073
_diffrn_reflns_av_R_equivalents 0.0432
_diffrn_reflns_av_sigmaI/netI 0.0324
_diffrn_reflns_limit_h_max 11
_diffrn_reflns_limit_h_min -11
_diffrn_reflns_limit_k_max 16
_diffrn_reflns_limit_k_min -16
_diffrn_reflns_limit_l_max 17
_diffrn_reflns_limit_l_min -17
_diffrn_reflns_number 15623
_diffrn_reflns_theta_full 26.00
_diffrn_reflns_theta_max 26.00
_diffrn_reflns_theta_min 3.03
_diffrn_standards_number 0
_exptl_absorpt_coefficient_mu 2.346
_exptl_absorpt_correction_T_max 0.9641
_exptl_absorpt_correction_T_min 0.8916
_exptl_absorpt_correction_type multi-scan
_exptl_absorpt_process_details '(CrystalClear; Rigaku, 2005)'
_exptl_crystal_colour colourless
_exptl_crystal_density_diffrn 1.955
_exptl_crystal_density_method 'not measured'
_exptl_crystal_description prism
_exptl_crystal_F_000 1000
_exptl_crystal_size_max 0.25
_exptl_crystal_size_mid 0.22
_exptl_crystal_size_min 0.19
_refine_diff_density_max 0.321
_refine_diff_density_min -0.475
_refine_ls_extinction_method none
_refine_ls_goodness_of_fit_ref 0.930
_refine_ls_hydrogen_treatment constr
_refine_ls_matrix_type full
_refine_ls_number_parameters 199
_refine_ls_number_reflns 3410
_refine_ls_number_restraints 6
_refine_ls_restrained_S_all 0.978
_refine_ls_R_factor_all 0.0338
_refine_ls_R_factor_gt 0.0278
_refine_ls_shift/su_max 0.001
_refine_ls_shift/su_mean 0.000
_refine_ls_structure_factor_coef Fsqd
_refine_ls_weighting_details 'calc w=1/[\s^2^(Fo^2^)+(0.0319P)^2^+2.5497P] where P=(Fo^2^+2Fc^2^)/3'
_refine_ls_weighting_scheme calc
_refine_ls_wR_factor_gt 0.0646
_refine_ls_wR_factor_ref 0.0678
_reflns_number_gt 3037
_reflns_number_total 3410
_reflns_threshold_expression I>2\s(I)
_cod_data_source_file rz2324.cif
_cod_data_source_block I
_cod_original_sg_symbol_H-M 'P 21/c'
_cod_database_code 2222135
_cod_database_fobs_code 2222135

loop_
_symmetry_equiv_pos_as_xyz
'x, y, z'
'-x, y+1/2, -z+1/2'
'-x, -y, -z'
'x, -y-1/2, z-1/2'

loop_
_atom_site_type_symbol
_atom_site_label
_atom_site_fract_x
_atom_site_fract_y
_atom_site_fract_z
_atom_site_U_iso_or_equiv
_atom_site_adp_type
_atom_site_calc_flag
_atom_site_refinement_flags
_atom_site_occupancy
_atom_site_disorder_assembly
_atom_site_disorder_group
Sb Sb1 0.98691(2) 0.410246(16) 0.112742(15) 0.02964(9) Uani d D 1 . .
Cl Cl1 0.98813(10) 0.24807(7) 0.17778(7) 0.0451(2) Uani d . 1 . .
Cl Cl2 1.06091(10) 0.48665(7) 0.29163(6) 0.0446(2) Uani d D 1 . .
Cl Cl3 0.93983(10) 0.34774(8) -0.06139(6) 0.0445(2) Uani d D 1 . .
Cl Cl4 1.25689(10) 0.38926(8) 0.11321(8) 0.0516(3) Uani d D 1 . .
Cl Cl5 0.68651(10) 0.39170(8) 0.09585(6) 0.0434(2) Uani d D 1 . .
C C1 0.5091(3) 0.3717(2) 0.4685(2) 0.0280(7) Uani d . 1 . .
C C2 0.4622(4) 0.3711(3) 0.3703(2) 0.0346(7) Uani d . 1 . .
H H2A 0.3631 0.3642 0.3409 0.042 Uiso calc R 1 . .
C C3 0.5715(4) 0.3813(3) 0.3187(3) 0.0412(9) Uani d . 1 . .
H H3A 0.5457 0.3804 0.2526 0.049 Uiso calc R 1 . .
C C4 0.7199(4) 0.3929(3) 0.3638(3) 0.0463(10) Uani d . 1 . .
H H4A 0.7901 0.3989 0.3265 0.056 Uiso calc R 1 . .
C C5 0.7658(4) 0.3958(3) 0.4611(3) 0.0433(9) Uani d . 1 . .
H H5A 0.8646 0.4046 0.4905 0.052 Uiso calc R 1 . .
C C6 0.6566(4) 0.3849(2) 0.5131(2) 0.0304(7) Uani d . 1 . .
C C7 0.5252(3) 0.3714(2) 0.6244(2) 0.0280(7) Uani d . 1 . .
C C8 0.4838(4) 0.3694(2) 0.7169(2) 0.0289(7) Uani d . 1 . .
C C9 0.5913(4) 0.3773(3) 0.7992(2) 0.0376(8) Uani d . 1 . .
H H9A 0.6906 0.3812 0.7963 0.045 Uiso calc R 1 . .
N N3 0.5509(4) 0.3794(2) 0.8830(2) 0.0421(7) Uani d . 1 . .
H H3B 0.6190 0.3841 0.9338 0.051 Uiso calc R 1 . .
C C11 0.4115(5) 0.3745(3) 0.8920(3) 0.0417(9) Uani d . 1 . .
H H11A 0.3891 0.3776 0.9520 0.050 Uiso calc R 1 . .
C C12 0.3373(4) 0.3627(3) 0.7250(2) 0.0364(8) Uani d . 1 . .
H H12A 0.2630 0.3566 0.6705 0.044 Uiso calc R 1 . .
N N1 0.4320(3) 0.3631(2) 0.54084(18) 0.0285(6) Uani d . 1 . .
H H1A 0.3383 0.3538 0.5328 0.034 Uiso calc R 1 . .
N N2 0.6611(3) 0.3840(2) 0.6097(2) 0.0335(6) Uani d . 1 . .
H H2B 0.7396 0.3905 0.6536 0.040 Uiso calc R 1 . .
C C10 0.3011(4) 0.3649(3) 0.8128(3) 0.0407(8) Uani d . 1 . .
H H10A 0.2031 0.3599 0.8182 0.049 Uiso calc R 1 . .
O O1W 0.1429(3) 0.3470(2) 0.4754(2) 0.0636(9) Uani d . 1 . .
H H1WA 0.1260 0.3892 0.4303 0.076 Uiso d R 1 . .
H H1WB 0.0951 0.2925 0.4676 0.076 Uiso d R 1 . .

loop_
_atom_site_aniso_label
_atom_site_aniso_U_11
_atom_site_aniso_U_22
_atom_site_aniso_U_33
_atom_site_aniso_U_12
_atom_site_aniso_U_13
_atom_site_aniso_U_23
Sb1 0.02958(13) 0.02996(14) 0.02782(13) -0.00150(9) 0.00262(9) 0.00183(9)
Cl1 0.0391(5) 0.0362(5) 0.0563(6) -0.0002(4) 0.0014(4) 0.0136(4)
Cl2 0.0442(5) 0.0505(5) 0.0366(5) -0.0094(4) 0.0033(4) -0.0069(4)
Cl3 0.0465(5) 0.0524(6) 0.0302(4) 0.0073(4) -0.0016(4) -0.0029(4)
Cl4 0.0338(5) 0.0687(7) 0.0536(6) -0.0061(4) 0.0121(4) -0.0013(5)
Cl5 0.0362(5) 0.0638(6) 0.0294(4) 0.0076(4) 0.0051(4) -0.0009(4)
C1 0.0268(16) 0.0268(16) 0.0303(17) -0.0023(13) 0.0056(13) 0.0006(13)
C2 0.0346(18) 0.0373(19) 0.0307(17) -0.0029(15) 0.0042(14) 0.0015(15)
C3 0.050(2) 0.041(2) 0.0347(19) 0.0018(17) 0.0125(17) 0.0028(16)
C4 0.043(2) 0.052(2) 0.050(2) 0.0057(18) 0.0234(19) 0.0063(18)
C5 0.0252(18) 0.054(2) 0.052(2) 0.0025(16) 0.0107(16) -0.0012(18)
C6 0.0258(16) 0.0304(17) 0.0345(18) 0.0018(13) 0.0051(14) 0.0005(14)
C7 0.0243(16) 0.0278(16) 0.0296(17) -0.0012(13) 0.0003(13) 0.0004(13)
C8 0.0297(16) 0.0262(16) 0.0284(16) -0.0001(13) 0.0011(13) 0.0001(13)
C9 0.0345(19) 0.042(2) 0.0316(18) -0.0054(15) -0.0032(15) -0.0015(15)
N3 0.0470(19) 0.0465(19) 0.0260(15) -0.0043(14) -0.0073(13) -0.0020(13)
C11 0.056(2) 0.039(2) 0.0301(19) -0.0013(17) 0.0093(17) -0.0027(16)
C12 0.0316(18) 0.043(2) 0.0312(18) -0.0028(15) -0.0005(14) 0.0018(15)
N1 0.0199(13) 0.0392(16) 0.0252(13) -0.0065(11) 0.0026(10) 0.0025(12)
N2 0.0215(13) 0.0430(17) 0.0331(15) -0.0011(12) -0.0008(11) -0.0007(13)
C10 0.039(2) 0.048(2) 0.0365(19) -0.0003(17) 0.0103(16) -0.0029(17)
O1W 0.0352(15) 0.074(2) 0.073(2) -0.0205(14) -0.0072(14) 0.0269(17)

loop_
_atom_type_symbol
_atom_type_description
_atom_type_scat_dispersion_real
_atom_type_scat_dispersion_imag
_atom_type_scat_source
C C 0.0033 0.0016 'International Tables Vol C Tables 4.2.6.8 and 6.1.1.4'
H H 0.0000 0.0000 'International Tables Vol C Tables 4.2.6.8 and 6.1.1.4'
N N 0.0061 0.0033 'International Tables Vol C Tables 4.2.6.8 and 6.1.1.4'
O O 0.0106 0.0060 'International Tables Vol C Tables 4.2.6.8 and 6.1.1.4'
Cl Cl 0.1484 0.1585 'International Tables Vol C Tables 4.2.6.8 and 6.1.1.4'
Sb Sb -0.5866 1.5461 'International Tables Vol C Tables 4.2.6.8 and 6.1.1.4'

loop_
_geom_angle_atom_site_label_1
_geom_angle_atom_site_label_2
_geom_angle_atom_site_label_3
_geom_angle_site_symmetry_1
_geom_angle_site_symmetry_3
_geom_angle
_geom_angle_publ_flag
Cl1 Sb1 Cl4 . . 88.55(4) ?
Cl1 Sb1 Cl3 . . 93.99(4) ?
Cl4 Sb1 Cl3 . . 85.94(4) ?
Cl1 Sb1 Cl2 . . 89.66(4) ?
Cl4 Sb1 Cl2 . . 89.38(4) ?
Cl3 Sb1 Cl2 . . 173.98(3) ?
Cl1 Sb1 Cl5 . . 82.62(3) ?
Cl4 Sb1 Cl5 . . 167.42(4) ?
Cl3 Sb1 Cl5 . . 85.76(4) ?
Cl2 Sb1 Cl5 . . 99.46(4) ?
C2 C1 N1 . . 131.6(3) ?
C2 C1 C6 . . 122.4(3) ?
N1 C1 C6 . . 106.0(3) ?
C3 C2 C1 . . 116.0(3) ?
C3 C2 H2A . . 122.0 ?
C1 C2 H2A . . 122.0 ?
C2 C3 C4 . . 121.5(4) ?
C2 C3 H3A . . 119.3 ?
C4 C3 H3A . . 119.3 ?
C5 C4 C3 . . 122.4(4) ?
C5 C4 H4A . . 118.8 ?
C3 C4 H4A . . 118.8 ?
C4 C5 C6 . . 116.2(3) ?
C4 C5 H5A . . 121.9 ?
C6 C5 H5A . . 121.9 ?
N2 C6 C5 . . 132.3(3) ?
N2 C6 C1 . . 106.3(3) ?
C5 C6 C1 . . 121.4(3) ?
N2 C7 N1 . . 108.8(3) ?
N2 C7 C8 . . 126.0(3) ?
N1 C7 C8 . . 125.2(3) ?
C9 C8 C12 . . 118.3(3) ?
C9 C8 C7 . . 119.8(3) ?
C12 C8 C7 . . 121.8(3) ?
N3 C9 C8 . . 119.0(3) ?
N3 C9 H9A . . 120.5 ?
C8 C9 H9A . . 120.5 ?
C11 N3 C9 . . 123.5(3) ?
C11 N3 H3B . . 118.2 ?
C9 N3 H3B . . 118.2 ?
N3 C11 C10 . . 119.7(3) ?
N3 C11 H11A . . 120.2 ?
C10 C11 H11A . . 120.2 ?
C10 C12 C8 . . 120.6(3) ?
C10 C12 H12A . . 119.7 ?
C8 C12 H12A . . 119.7 ?
C7 N1 C1 . . 109.4(3) ?
C7 N1 H1A . . 125.3 ?
C1 N1 H1A . . 125.3 ?
C7 N2 C6 . . 109.5(3) ?
C7 N2 H2B . . 125.3 ?
C6 N2 H2B . . 125.3 ?
C11 C10 C12 . . 118.9(4) ?
C11 C10 H10A . . 120.5 ?
C12 C10 H10A . . 120.5 ?
H1WA O1W H1WB . . 117.8 ?

loop_
_geom_bond_atom_site_label_1
_geom_bond_atom_site_label_2
_geom_bond_site_symmetry_2
_geom_bond_distance
_geom_bond_publ_flag
Sb1 Cl1 . 2.3687(10) ?
Sb1 Cl4 . 2.5149(11) ?
Sb1 Cl3 . 2.5885(10) ?
Sb1 Cl2 . 2.7184(11) ?
Sb1 Cl5 . 2.7522(11) ?
C1 C2 . 1.386(5) ?
C1 N1 . 1.387(4) ?
C1 C6 . 1.391(4) ?
C2 C3 . 1.383(5) ?
C2 H2A . 0.9300 ?
C3 C4 . 1.398(6) ?
C3 H3A . 0.9300 ?
C4 C5 . 1.374(6) ?
C4 H4A . 0.9300 ?
C5 C6 . 1.388(5) ?
C5 H5A . 0.9300 ?
C6 N2 . 1.381(4) ?
C7 N2 . 1.331(4) ?
C7 N1 . 1.327(4) ?
C7 C8 . 1.461(4) ?
C8 C9 . 1.379(5) ?
C8 C12 . 1.389(5) ?
C9 N3 . 1.336(5) ?
C9 H9A . 0.9300 ?
N3 C11 . 1.327(5) ?
N3 H3B . 0.8600 ?
C11 C10 . 1.365(5) ?
C11 H11A . 0.9300 ?
C12 C10 . 1.374(5) ?
C12 H12A . 0.9300 ?
N1 H1A . 0.8600 ?
N2 H2B . 0.8600 ?
C10 H10A . 0.9300 ?
O1W H1WA . 0.8501 ?
O1W H1WB . 0.8499 ?

loop_
_geom_hbond_atom_site_label_D
_geom_hbond_atom_site_label_H
_geom_hbond_atom_site_label_A
_geom_hbond_site_symmetry_A
_geom_hbond_distance_DH
_geom_hbond_distance_HA
_geom_hbond_distance_DA
_geom_hbond_angle_DHA
N1 H1A O1W . 0.86 1.82 2.652(4) 160.7
N3 H3B Cl5 1_556 0.86 2.28 3.056(3) 149.7
N2 H2B Cl2 3_766 0.86 2.48 3.179(3) 139.4
O1W H1WA Cl2 1_455 0.85 2.35 3.197(3) 171.5
O1W H1WB Cl3 4_466 0.85 2.35 3.198(3) 173.7
